data_4343422
loop_
_publ_author_name
'Fliedel, Christophe'
'Rosa, Vitor'
'Falceto, Andr\'es'
'Rosa, Patrick'
'Alvarez, Santiago'
'Braunstein, Pierre'

_publ_section_title
;
 Unsymmetrical Chelation of N-Thioether-Functionalized
 Bis(diphenylphosphino)amine-Type Ligands and Substituent Effects on the
 Nuclearity of Iron(II) Complexes: Structures, Magnetism, and Bonding.
;
_journal_issue 13
_journal_name_full 'Inorganic chemistry'
_journal_page_first 6547
_journal_page_last 6559
_journal_paper_doi 10.1021/acs.inorgchem.5b00834
_journal_volume 54
_journal_year 2015
_chemical_formula_moiety 'C62 H54 Cl4 Fe2 N2 P4 S2'
_chemical_formula_sum 'C62 H54 Cl4 Fe2 N2 P4 S2'
_chemical_formula_weight 1268.57
_space_group_IT_number 2
_symmetry_cell_setting triclinic
_symmetry_Int_Tables_number 2
_symmetry_space_group_name_Hall '-P 1'
_symmetry_space_group_name_H-M 'P -1'
_atom_sites_solution_hydrogens geom
_atom_sites_solution_primary direct
_atom_sites_solution_secondary difmap
_audit_creation_method SHELXL-97
_cell_angle_alpha 92.167(3)
_cell_angle_beta 101.448(2)
_cell_angle_gamma 94.786(2)
_cell_formula_units_Z 1
_cell_length_a 10.6991(5)
_cell_length_b 11.8203(6)
_cell_length_c 12.0953(4)
_cell_measurement_reflns_used 3398
_cell_measurement_temperature 173(2)
_cell_measurement_theta_max 27.103
_cell_measurement_theta_min 0.998
_cell_volume 1491.67(11)
_computing_cell_refinement 'HKL Scalepack (Otwinowski & Minor 1997)'
_computing_data_reduction 'HKL Denzo and Scalepack (Otwinowski & Minor 1997)'
_computing_molecular_graphics ORTEP-3
_computing_publication_material PLATON
_computing_structure_refinement 'SHELXL-97 (Sheldrick, 1997)'
_computing_structure_solution 'SHELXS-97 (Sheldrick, 1997)'
_diffrn_ambient_temperature 173(2)
_diffrn_detector_area_resol_mean 9
_diffrn_measured_fraction_theta_full 0.992
_diffrn_measured_fraction_theta_max 0.992
_diffrn_measurement_device_type KappaCCD
_diffrn_measurement_method CCD
_diffrn_radiation_monochromator graphite
_diffrn_radiation_probe x-ray
_diffrn_radiation_type MoK\a
_diffrn_radiation_wavelength 0.71073
_diffrn_reflns_av_R_equivalents 0.0263
_diffrn_reflns_av_sigmaI/netI 0.0695
_diffrn_reflns_limit_h_max 13
_diffrn_reflns_limit_h_min -13
_diffrn_reflns_limit_k_max 15
_diffrn_reflns_limit_k_min -13
_diffrn_reflns_limit_l_max 15
_diffrn_reflns_limit_l_min -15
_diffrn_reflns_number 9480
_diffrn_reflns_theta_full 27.10
_diffrn_reflns_theta_max 27.10
_diffrn_reflns_theta_min 2.73
_diffrn_source 'fine-focus sealed tube'
_exptl_absorpt_coefficient_mu 0.884
_exptl_absorpt_correction_type none
_exptl_crystal_colour orange
_exptl_crystal_density_diffrn 1.412
_exptl_crystal_density_method 'not measured'
_exptl_crystal_description prism
_exptl_crystal_F_000 652
_exptl_crystal_size_max 0.2
_exptl_crystal_size_mid 0.2
_exptl_crystal_size_min 0.15
_refine_diff_density_max 0.643
_refine_diff_density_min -0.473
_refine_diff_density_rms 0.084
_refine_ls_extinction_method none
_refine_ls_goodness_of_fit_ref 1.095
_refine_ls_hydrogen_treatment constr
_refine_ls_matrix_type full
_refine_ls_number_parameters 344
_refine_ls_number_reflns 6539
_refine_ls_number_restraints 12
_refine_ls_restrained_S_all 1.101
_refine_ls_R_factor_all 0.0906
_refine_ls_R_factor_gt 0.0491
_refine_ls_shift/su_max 0.001
_refine_ls_shift/su_mean 0.000
_refine_ls_structure_factor_coef Fsqd
_refine_ls_weighting_details 'calc w=1/[\s^2^(Fo^2^)+(0.0646P)^2^+0.0000P] where P=(Fo^2^+2Fc^2^)/3'
_refine_ls_weighting_scheme calc
_refine_ls_wR_factor_gt 0.1177
_refine_ls_wR_factor_ref 0.1369
_reflns_number_gt 4274
_reflns_number_total 6539
_reflns_threshold_expression >2sigma(I)
_cod_data_source_file ic5b00834_si_002.cif
_cod_data_source_block Vitor50
_cod_depositor_comments 'Adding full bibliography for 4343421--4343423.cif.'
_cod_database_code 4343422

loop_
_symmetry_equiv_pos_as_xyz
'x, y, z'
'-x, -y, -z'

loop_
_atom_site_label
_atom_site_type_symbol
_atom_site_fract_x
_atom_site_fract_y
_atom_site_fract_z
_atom_site_U_iso_or_equiv
_atom_site_adp_type
_atom_site_occupancy
_atom_site_symmetry_multiplicity
_atom_site_calc_flag
_atom_site_refinement_flags
Fe1 Fe 0.58386(4) 0.37735(4) 0.52291(4) 0.02975(15) Uani 1 1 d .
P1 P 0.57864(8) 0.19823(8) 0.66256(7) 0.0324(2) Uani 1 1 d .
P2 P 0.72939(7) 0.40822(7) 0.70906(6) 0.0285(2) Uani 1 1 d .
Cl1 Cl 0.37503(7) 0.41992(7) 0.52624(7) 0.0353(2) Uani 1 1 d .
Cl2 Cl 0.65069(9) 0.29082(8) 0.38210(7) 0.0502(3) Uani 1 1 d .
N1 N 0.6957(2) 0.2792(2) 0.75865(19) 0.0270(6) Uani 1 1 d .
S1 S 0.99427(8) 0.14107(8) 1.19885(7) 0.0423(2) Uani 1 1 d U
C1 C 0.7620(3) 0.2420(3) 0.8653(2) 0.0276(7) Uani 1 1 d .
C2 C 0.7222(3) 0.2676(3) 0.9635(2) 0.0337(8) Uani 1 1 d .
H2 H 0.6491 0.3058 0.9603 0.040 Uiso 1 1 calc R
C3 C 0.7882(3) 0.2378(3) 1.0675(3) 0.0374(8) Uani 1 1 d .
H3 H 0.7588 0.2554 1.1329 0.045 Uiso 1 1 calc R
C4 C 0.8982(3) 0.1819(3) 1.0737(2) 0.0324(8) Uani 1 1 d .
C5 C 0.9371(3) 0.1533(3) 0.9736(3) 0.0407(9) Uani 1 1 d .
H5 H 1.0090 0.1135 0.9763 0.049 Uiso 1 1 calc R
C6 C 0.8701(3) 0.1835(3) 0.8701(3) 0.0382(8) Uani 1 1 d .
H6 H 0.8975 0.1645 0.8040 0.046 Uiso 1 1 calc R
C7 C 0.9145(4) 0.1910(5) 1.3044(3) 0.0812(15) Uani 1 1 d U
H7A H 0.9200 0.2726 1.3072 0.122 Uiso 1 1 calc R
H7B H 0.9543 0.1661 1.3765 0.122 Uiso 1 1 calc R
H7C H 0.8261 0.1613 1.2865 0.122 Uiso 1 1 calc R
C8 C 0.6544(3) 0.0734(3) 0.6291(3) 0.0373(8) Uani 1 1 d .
C9 C 0.7659(4) 0.0913(4) 0.5896(3) 0.0532(10) Uani 1 1 d .
H9 H 0.8038 0.1648 0.5878 0.064 Uiso 1 1 calc R
C10 C 0.8227(4) -0.0023(4) 0.5516(3) 0.0661(13) Uani 1 1 d .
H10 H 0.8967 0.0103 0.5228 0.079 Uiso 1 1 calc R
C11 C 0.7706(4) -0.1114(4) 0.5563(3) 0.0600(12) Uani 1 1 d .
H11 H 0.8093 -0.1728 0.5320 0.072 Uiso 1 1 calc R
C12 C 0.6623(4) -0.1283(4) 0.5967(4) 0.0676(13) Uani 1 1 d .
H12 H 0.6278 -0.2022 0.6025 0.081 Uiso 1 1 calc R
C13 C 0.6013(4) -0.0377(3) 0.6297(3) 0.0540(10) Uani 1 1 d .
H13 H 0.5237 -0.0515 0.6527 0.065 Uiso 1 1 calc R
C14 C 0.4621(3) 0.1486(3) 0.7441(3) 0.0375(8) Uani 1 1 d .
C15 C 0.3479(3) 0.1968(3) 0.7286(3) 0.0458(9) Uani 1 1 d .
H15 H 0.3333 0.2528 0.6768 0.055 Uiso 1 1 calc R
C16 C 0.2536(4) 0.1642(4) 0.7881(3) 0.0550(10) Uani 1 1 d .
H16 H 0.1777 0.1992 0.7767 0.066 Uiso 1 1 calc R
C17 C 0.2720(4) 0.0811(4) 0.8632(3) 0.0569(11) Uani 1 1 d .
H17 H 0.2078 0.0577 0.9014 0.068 Uiso 1 1 calc R
C18 C 0.3859(4) 0.0320(4) 0.8821(3) 0.0594(12) Uani 1 1 d .
H18 H 0.3985 -0.0246 0.9335 0.071 Uiso 1 1 calc R
C19 C 0.4829(4) 0.0663(3) 0.8249(3) 0.0506(10) Uani 1 1 d .
H19 H 0.5608 0.0348 0.8402 0.061 Uiso 1 1 calc R
C20 C 0.9021(3) 0.4301(3) 0.7261(3) 0.0328(7) Uani 1 1 d .
C21 C 0.9534(3) 0.4190(3) 0.6309(3) 0.0412(9) Uani 1 1 d .
H21 H 0.8993 0.4029 0.5608 0.049 Uiso 1 1 calc R
C22 C 1.0849(3) 0.4317(4) 0.6384(3) 0.0537(11) Uani 1 1 d .
H22 H 1.1187 0.4238 0.5737 0.064 Uiso 1 1 calc R
C23 C 1.1646(3) 0.4558(3) 0.7411(3) 0.0531(10) Uani 1 1 d .
H23 H 1.2526 0.4673 0.7456 0.064 Uiso 1 1 calc R
C24 C 1.1159(3) 0.4634(3) 0.8383(3) 0.0505(10) Uani 1 1 d .
H24 H 1.1710 0.4765 0.9083 0.061 Uiso 1 1 calc R
C25 C 0.9848(3) 0.4513(3) 0.8311(3) 0.0441(9) Uani 1 1 d .
H25 H 0.9516 0.4574 0.8963 0.053 Uiso 1 1 calc R
C26 C 0.6854(3) 0.5159(3) 0.8018(2) 0.0309(7) Uani 1 1 d .
C27 C 0.5682(3) 0.4993(3) 0.8339(3) 0.0361(8) Uani 1 1 d .
H27 H 0.5200 0.4293 0.8177 0.043 Uiso 1 1 calc R
C28 C 0.5226(3) 0.5853(3) 0.8894(3) 0.0427(9) Uani 1 1 d .
H28 H 0.4441 0.5724 0.9109 0.051 Uiso 1 1 calc R
C29 C 0.5904(4) 0.6893(4) 0.9135(3) 0.0540(10) Uani 1 1 d .
H29 H 0.5589 0.7466 0.9520 0.065 Uiso 1 1 calc R
C30 C 0.7059(4) 0.7088(4) 0.8801(4) 0.0645(12) Uani 1 1 d .
H30 H 0.7523 0.7797 0.8952 0.077 Uiso 1 1 calc R
C31 C 0.7529(4) 0.6221(3) 0.8237(3) 0.0517(10) Uani 1 1 d .
H31 H 0.8304 0.6357 0.8006 0.062 Uiso 1 1 calc R

loop_
_atom_site_aniso_label
_atom_site_aniso_U_11
_atom_site_aniso_U_22
_atom_site_aniso_U_33
_atom_site_aniso_U_23
_atom_site_aniso_U_13
_atom_site_aniso_U_12
Fe1 0.0267(3) 0.0304(3) 0.0347(3) 0.00280(19) 0.01008(19) 0.0082(2)
P1 0.0302(5) 0.0325(5) 0.0346(5) -0.0008(4) 0.0066(4) 0.0040(4)
P2 0.0266(4) 0.0289(5) 0.0324(4) 0.0047(3) 0.0111(3) 0.0034(3)
Cl1 0.0277(4) 0.0293(5) 0.0537(5) 0.0095(4) 0.0165(3) 0.0064(3)
Cl2 0.0624(6) 0.0478(6) 0.0496(5) 0.0000(4) 0.0293(4) 0.0160(5)
N1 0.0256(13) 0.0276(15) 0.0280(13) 0.0036(10) 0.0047(10) 0.0041(11)
S1 0.0342(5) 0.0533(6) 0.0401(5) 0.0146(4) 0.0040(4) 0.0112(4)
C1 0.0293(17) 0.0223(17) 0.0329(17) 0.0044(13) 0.0093(13) 0.0038(13)
C2 0.0297(17) 0.034(2) 0.0395(19) 0.0064(15) 0.0088(14) 0.0085(15)
C3 0.041(2) 0.043(2) 0.0317(18) 0.0068(15) 0.0119(15) 0.0094(16)
C4 0.0286(17) 0.033(2) 0.0363(18) 0.0101(14) 0.0069(14) 0.0022(14)
C5 0.0319(18) 0.047(2) 0.046(2) 0.0056(17) 0.0098(15) 0.0124(16)
C6 0.0340(18) 0.047(2) 0.0357(18) 0.0045(16) 0.0085(15) 0.0112(16)
C7 0.077(3) 0.134(4) 0.040(2) 0.018(2) 0.011(2) 0.049(3)
C8 0.0373(19) 0.040(2) 0.0316(17) -0.0026(14) -0.0028(15) 0.0087(16)
C9 0.063(3) 0.051(3) 0.052(2) 0.0085(19) 0.019(2) 0.025(2)
C10 0.063(3) 0.083(4) 0.062(3) 0.006(2) 0.023(2) 0.036(3)
C11 0.068(3) 0.049(3) 0.055(2) -0.017(2) -0.010(2) 0.022(2)
C12 0.069(3) 0.043(3) 0.079(3) -0.017(2) -0.012(3) 0.012(2)
C13 0.049(2) 0.043(3) 0.065(2) -0.0092(19) 0.0007(19) 0.0073(19)
C14 0.0368(19) 0.033(2) 0.0405(19) -0.0008(15) 0.0072(15) -0.0040(16)
C15 0.046(2) 0.044(2) 0.052(2) 0.0099(17) 0.0196(17) 0.0045(18)
C16 0.049(2) 0.053(3) 0.068(3) 0.008(2) 0.025(2) 0.004(2)
C17 0.050(2) 0.058(3) 0.065(3) 0.000(2) 0.026(2) -0.015(2)
C18 0.066(3) 0.056(3) 0.053(2) 0.021(2) 0.011(2) -0.012(2)
C19 0.041(2) 0.052(3) 0.055(2) 0.0110(19) 0.0042(18) -0.0009(18)
C20 0.0264(16) 0.034(2) 0.0406(18) 0.0040(14) 0.0121(14) 0.0029(14)
C21 0.0309(18) 0.054(2) 0.0429(19) 0.0088(17) 0.0135(15) 0.0088(17)
C22 0.037(2) 0.075(3) 0.059(2) 0.012(2) 0.0269(19) 0.014(2)
C23 0.030(2) 0.053(3) 0.079(3) 0.012(2) 0.017(2) 0.0042(18)
C24 0.032(2) 0.060(3) 0.057(2) -0.0032(19) 0.0056(17) -0.0004(18)
C25 0.0344(19) 0.048(2) 0.050(2) -0.0026(17) 0.0142(17) -0.0043(17)
C26 0.0316(17) 0.0298(19) 0.0327(17) 0.0018(13) 0.0090(14) 0.0048(14)
C27 0.0322(18) 0.035(2) 0.0410(18) 0.0004(15) 0.0085(15) 0.0035(15)
C28 0.0346(19) 0.049(3) 0.048(2) -0.0043(17) 0.0166(16) 0.0108(17)
C29 0.052(2) 0.050(3) 0.064(2) -0.014(2) 0.0233(19) 0.010(2)
C30 0.062(3) 0.038(3) 0.096(3) -0.022(2) 0.032(2) -0.006(2)
C31 0.045(2) 0.042(2) 0.072(3) -0.0104(19) 0.0282(19) -0.0050(18)

loop_
_atom_type_symbol
_atom_type_description
_atom_type_scat_dispersion_real
_atom_type_scat_dispersion_imag
_atom_type_scat_source
Fe Fe 0.3463 0.8444 'International Tables Vol C Tables 4.2.6.8 and 6.1.1.4'
P P 0.1023 0.0942 'International Tables Vol C Tables 4.2.6.8 and 6.1.1.4'
Cl Cl 0.1484 0.1585 'International Tables Vol C Tables 4.2.6.8 and 6.1.1.4'
N N 0.0061 0.0033 'International Tables Vol C Tables 4.2.6.8 and 6.1.1.4'
S S 0.1246 0.1234 'International Tables Vol C Tables 4.2.6.8 and 6.1.1.4'
C C 0.0033 0.0016 'International Tables Vol C Tables 4.2.6.8 and 6.1.1.4'
H H 0.0000 0.0000 'International Tables Vol C Tables 4.2.6.8 and 6.1.1.4'

loop_
_geom_angle_atom_site_label_1
_geom_angle_atom_site_label_2
_geom_angle_atom_site_label_3
_geom_angle
_geom_angle_site_symmetry_1
_geom_angle_site_symmetry_3
Cl2 Fe1 Cl1 127.04(4) . .
Cl2 Fe1 P2 119.14(4) . .
Cl1 Fe1 P2 113.07(3) . .
Cl2 Fe1 Cl1 98.91(3) . 2_666
Cl1 Fe1 Cl1 86.41(3) . 2_666
P2 Fe1 Cl1 92.89(3) . 2_666
Cl2 Fe1 P1 99.00(3) . .
Cl1 Fe1 P1 94.83(3) . .
P2 Fe1 P1 64.98(3) . .
Cl1 Fe1 P1 156.47(3) 2_666 .
N1 P1 C14 104.52(13) . .
N1 P1 C8 104.56(13) . .
C14 P1 C8 105.36(17) . .
N1 P1 Fe1 86.60(8) . .
C14 P1 Fe1 131.28(12) . .
C8 P1 Fe1 117.61(11) . .
N1 P2 C20 106.87(14) . .
N1 P2 C26 107.91(13) . .
C20 P2 C26 106.03(15) . .
N1 P2 Fe1 97.40(8) . .
C20 P2 Fe1 122.94(11) . .
C26 P2 Fe1 114.32(10) . .
Fe1 Cl1 Fe1 93.59(3) . 2_666
C1 N1 P2 123.57(19) . .
C1 N1 P1 125.4(2) . .
P2 N1 P1 110.96(13) . .
C4 S1 C7 102.37(18) . .
C2 C1 C6 119.1(3) . .
C2 C1 N1 120.6(3) . .
C6 C1 N1 120.2(3) . .
C1 C2 C3 121.6(3) . .
C1 C2 H2 119.2 . .
C3 C2 H2 119.2 . .
C4 C3 C2 119.9(3) . .
C4 C3 H3 120.1 . .
C2 C3 H3 120.1 . .
C3 C4 C5 118.6(3) . .
C3 C4 S1 125.4(2) . .
C5 C4 S1 116.0(3) . .
C6 C5 C4 120.9(3) . .
C6 C5 H5 119.5 . .
C4 C5 H5 119.5 . .
C1 C6 C5 119.9(3) . .
C1 C6 H6 120.1 . .
C5 C6 H6 120.1 . .
S1 C7 H7A 109.5 . .
S1 C7 H7B 109.5 . .
H7A C7 H7B 109.5 . .
S1 C7 H7C 109.5 . .
H7A C7 H7C 109.5 . .
H7B C7 H7C 109.5 . .
C9 C8 C13 118.1(4) . .
C9 C8 P1 117.0(3) . .
C13 C8 P1 124.6(3) . .
C8 C9 C10 119.7(4) . .
C8 C9 H9 120.2 . .
C10 C9 H9 120.2 . .
C11 C10 C9 121.2(4) . .
C11 C10 H10 119.4 . .
C9 C10 H10 119.4 . .
C12 C11 C10 118.7(4) . .
C12 C11 H11 120.6 . .
C10 C11 H11 120.6 . .
C11 C12 C13 121.3(4) . .
C11 C12 H12 119.4 . .
C13 C12 H12 119.4 . .
C12 C13 C8 120.9(4) . .
C12 C13 H13 119.5 . .
C8 C13 H13 119.5 . .
C15 C14 C19 117.8(3) . .
C15 C14 P1 118.1(3) . .
C19 C14 P1 124.0(3) . .
C14 C15 C16 121.8(4) . .
C14 C15 H15 119.1 . .
C16 C15 H15 119.1 . .
C17 C16 C15 120.2(4) . .
C17 C16 H16 119.9 . .
C15 C16 H16 119.9 . .
C16 C17 C18 119.6(4) . .
C16 C17 H17 120.2 . .
C18 C17 H17 120.2 . .
C17 C18 C19 120.6(4) . .
C17 C18 H18 119.7 . .
C19 C18 H18 119.7 . .
C18 C19 C14 119.8(4) . .
C18 C19 H19 120.1 . .
C14 C19 H19 120.1 . .
C21 C20 C25 118.9(3) . .
C21 C20 P2 117.8(2) . .
C25 C20 P2 123.2(2) . .
C20 C21 C22 120.8(3) . .
C20 C21 H21 119.6 . .
C22 C21 H21 119.6 . .
C23 C22 C21 119.8(3) . .
C23 C22 H22 120.1 . .
C21 C22 H22 120.1 . .
C22 C23 C24 120.7(3) . .
C22 C23 H23 119.7 . .
C24 C23 H23 119.7 . .
C23 C24 C25 119.6(3) . .
C23 C24 H24 120.2 . .
C25 C24 H24 120.2 . .
C24 C25 C20 120.2(3) . .
C24 C25 H25 119.9 . .
C20 C25 H25 119.9 . .
C31 C26 C27 118.4(3) . .
C31 C26 P2 121.8(3) . .
C27 C26 P2 118.7(2) . .
C28 C27 C26 120.5(3) . .
C28 C27 H27 119.7 . .
C26 C27 H27 119.7 . .
C29 C28 C27 121.2(3) . .
C29 C28 H28 119.4 . .
C27 C28 H28 119.4 . .
C28 C29 C30 119.4(4) . .
C28 C29 H29 120.3 . .
C30 C29 H29 120.3 . .
C29 C30 C31 119.8(4) . .
C29 C30 H30 120.1 . .
C31 C30 H30 120.1 . .
C26 C31 C30 120.6(3) . .
C26 C31 H31 119.7 . .
C30 C31 H31 119.7 . .

loop_
_geom_bond_atom_site_label_1
_geom_bond_atom_site_label_2
_geom_bond_distance
_geom_bond_site_symmetry_2
Fe1 Cl2 2.2208(10) .
Fe1 Cl1 2.3386(9) .
Fe1 P2 2.4654(9) .
Fe1 Cl1 2.5150(9) 2_666
Fe1 P1 2.7616(10) .
P1 N1 1.724(2) .
P1 C14 1.811(3) .
P1 C8 1.812(4) .
P2 N1 1.697(2) .
P2 C20 1.813(3) .
P2 C26 1.817(3) .
Cl1 Fe1 2.5150(9) 2_666
N1 C1 1.447(4) .
S1 C4 1.761(3) .
S1 C7 1.780(4) .
C1 C2 1.370(4) .
C1 C6 1.389(4) .
C2 C3 1.389(4) .
C2 H2 0.9300 .
C3 C4 1.388(4) .
C3 H3 0.9300 .
C4 C5 1.395(4) .
C5 C6 1.390(4) .
C5 H5 0.9300 .
C6 H6 0.9300 .
C7 H7A 0.9600 .
C7 H7B 0.9600 .
C7 H7C 0.9600 .
C8 C9 1.375(5) .
C8 C13 1.387(5) .
C9 C10 1.410(6) .
C9 H9 0.9300 .
C10 C11 1.369(6) .
C10 H10 0.9300 .
C11 C12 1.348(6) .
C11 H11 0.9300 .
C12 C13 1.386(6) .
C12 H12 0.9300 .
C13 H13 0.9300 .
C14 C15 1.374(5) .
C14 C19 1.404(5) .
C15 C16 1.389(5) .
C15 H15 0.9300 .
C16 C17 1.363(5) .
C16 H16 0.9300 .
C17 C18 1.375(6) .
C17 H17 0.9300 .
C18 C19 1.399(5) .
C18 H18 0.9300 .
C19 H19 0.9300 .
C20 C21 1.377(4) .
C20 C25 1.397(4) .
C21 C22 1.387(5) .
C21 H21 0.9300 .
C22 C23 1.365(5) .
C22 H22 0.9300 .
C23 C24 1.380(5) .
C23 H23 0.9300 .
C24 C25 1.383(5) .
C24 H24 0.9300 .
C25 H25 0.9300 .
C26 C31 1.384(5) .
C26 C27 1.386(4) .
C27 C28 1.371(5) .
C27 H27 0.9300 .
C28 C29 1.366(5) .
C28 H28 0.9300 .
C29 C30 1.378(5) .
C29 H29 0.9300 .
C30 C31 1.392(5) .
C30 H30 0.9300 .
C31 H31 0.9300 .
